data_2011154
loop_
_publ_author_name
'Inouye, Yoshinobu'
'Sakaino, Yoshiko'

_publ_section_title
;
 Red, orange and yellow crystals of
 4,5-bis(4-methoxyphenyl)-2-(3-nitrophenyl)-1<i>H</i>-imidazole
;
_journal_issue 7
_journal_name_full 'Acta Crystallographica Section C'
_journal_page_first 884
_journal_page_last 887
_journal_paper_doi 10.1107/S0108270100005205
_journal_volume 56
_journal_year 2000
_chemical_formula_moiety 'C23 H19 N3 O4, C4 H10 O'
_chemical_formula_sum 'C27 H29 N3 O5'
_chemical_formula_weight 475.53
_chemical_name_systematic '4,5-Bis(4-methoxyphenyl)-2-(3-nitrophenyl)-1H-imidazole t-butanol solvate'
_space_group_IT_number 14
_symmetry_cell_setting monoclinic
_symmetry_space_group_name_Hall '-P 2yn'
_symmetry_space_group_name_H-M 'P 1 21/n 1'
_audit_creation_method SHELXL
_cell_angle_alpha 90.00
_cell_angle_beta 97.401(8)
_cell_angle_gamma 90.00
_cell_formula_units_Z 4
_cell_length_a 15.331(3)
_cell_length_b 18.419(3)
_cell_length_c 8.8318(14)
_cell_measurement_reflns_used 25
_cell_measurement_temperature 293(2)
_cell_measurement_theta_max 13.80
_cell_measurement_theta_min 10.34
_cell_volume 2473.2(7)
_computing_cell_refinement 'CAD4 Software'
_computing_data_collection 'CAD4 Software (Enraf-Nonius, 1989)'
_computing_data_reduction 'MolEN (Fair, 1990)'
_computing_molecular_graphics 'ORTEPII (Johnson, 1976)'
_computing_structure_refinement 'SHELXL93 (Sheldrick, 1993)'
_computing_structure_solution 'SHELXS86 (Sheldrick, 1990)'
_diffrn_ambient_temperature 293(2)
_diffrn_measurement_device_type 'Enraf-Nonius CAD4'
_diffrn_measurement_method \w--2\q
_diffrn_radiation_monochromator graphite
_diffrn_radiation_source 'fine-focus sealed tube'
_diffrn_radiation_type MoK\a
_diffrn_radiation_wavelength .71073
_diffrn_reflns_av_R_equivalents .0303
_diffrn_reflns_av_sigmaI/netI .0935
_diffrn_reflns_limit_h_max 21
_diffrn_reflns_limit_h_min -21
_diffrn_reflns_limit_k_max 26
_diffrn_reflns_limit_k_min 0
_diffrn_reflns_limit_l_max 12
_diffrn_reflns_limit_l_min 0
_diffrn_reflns_number 7957
_diffrn_reflns_theta_max 30.47
_diffrn_reflns_theta_min 1.74
_diffrn_standards_decay_% 3.5
_diffrn_standards_interval_time 120
_diffrn_standards_number 3
_exptl_absorpt_coefficient_mu .089
_exptl_absorpt_correction_type none
_exptl_crystal_colour orange
_exptl_crystal_density_diffrn 1.277
_exptl_crystal_density_meas 1.30(2)
_exptl_crystal_density_method flotation
_exptl_crystal_description needle
_exptl_crystal_F_000 1008
_exptl_crystal_size_max .40
_exptl_crystal_size_mid .20
_exptl_crystal_size_min .15
_refine_diff_density_max .231
_refine_diff_density_min -.235
_refine_ls_extinction_method none
_refine_ls_goodness_of_fit_all .893
_refine_ls_goodness_of_fit_ref .869
_refine_ls_hydrogen_treatment mixed
_refine_ls_matrix_type full
_refine_ls_number_parameters 377
_refine_ls_number_reflns 7523
_refine_ls_number_restraints 0
_refine_ls_restrained_S_all .893
_refine_ls_restrained_S_obs .869
_refine_ls_R_factor_all .1886
_refine_ls_R_factor_gt .0640
_refine_ls_shift/esd_mean .000
_refine_ls_shift/su_max -.001
_refine_ls_structure_factor_coef Fsqd
_refine_ls_weighting_details 'w = 1/[\s^2^(Fo^2^)+(0.1826P)^2^+0.6023P] where P=(Fo^2^+2Fc^2^)/3'
_refine_ls_weighting_scheme calc
_refine_ls_wR_factor_all .3018
_refine_ls_wR_factor_ref .1928
_reflns_number_gt 3296
_reflns_number_total 7523
_reflns_threshold_expression I>2\s(I)
_cod_data_source_file oa1099.cif
_cod_data_source_block 2
_cod_depositor_comments
;
The following automatic conversions were performed:

'_refine_ls_weighting_scheme' value 'calc w =
1/[\s^2^(Fo^2^)+(0.1826P)^2^+0.6023P] where P=(Fo^2^+2Fc^2^)/3' was
changed to 'calc'. New tag '_refine_ls_weighting_details' was
created. The value of the new tag was set to 'w =
1/[\s^2^(Fo^2^)+(0.1826P)^2^+0.6023P] where P=(Fo^2^+2Fc^2^)/3'.

Automatic conversion script
Id: cif_fix_values 3143 2015-03-26 13:38:13Z robertas 
;
_cod_original_sg_symbol_H-M 'P 21/n'
_cod_database_code 2011154
_cod_database_fobs_code 2011154

loop_
_symmetry_equiv_pos_as_xyz
'x, y, z'
'x+1/2, -y+1/2, z+1/2'
'-x, -y, -z'
'-x-1/2, y-1/2, -z-1/2'

loop_
_atom_site_aniso_label
_atom_site_aniso_U_11
_atom_site_aniso_U_22
_atom_site_aniso_U_33
_atom_site_aniso_U_12
_atom_site_aniso_U_13
_atom_site_aniso_U_23
O1 .122(3) .047(2) .076(2) -.009(2) .043(2) -.0053(14)
O2 .141(3) .048(2) .140(3) .028(2) .051(3) -.015(2)
N3 .097(3) .044(2) .061(2) .015(2) .021(2) .0017(15)
C4 .070(2) .038(2) .044(2) .012(2) .011(2) .0022(14)
C5 .050(2) .038(2) .041(2) .0034(14) .0109(14) -.0014(13)
C6 .042(2) .0386(15) .039(2) .0024(12) .0095(13) -.0044(12)
C7 .054(2) .048(2) .082(3) -.004(2) .025(2) -.008(2)
C8 .051(2) .068(3) .109(4) .007(2) .031(2) -.014(2)
C9 .062(2) .058(2) .073(3) .019(2) .022(2) -.009(2)
C10 .038(2) .0352(14) .0351(15) .0005(12) .0057(12) -.0023(12)
N11 .0402(14) .0362(12) .0397(14) -.0008(11) .0116(11) -.0011(11)
C12 .041(2) .0358(14) .037(2) .0007(12) .0092(12) -.0025(12)
C13 .041(2) .0330(14) .039(2) .0002(12) .0053(12) -.0017(12)
N14 .0439(14) .0336(12) .0415(14) .0015(10) .0110(11) -.0022(10)
C15 .039(2) .0340(14) .039(2) -.0028(12) .0078(13) -.0048(12)
C16 .058(2) .040(2) .039(2) -.0060(14) .0144(15) -.0015(13)
C17 .064(2) .041(2) .051(2) -.012(2) .021(2) .0004(15)
C18 .041(2) .036(2) .054(2) -.0038(13) .0097(14) -.0062(13)
C19 .054(2) .041(2) .043(2) -.0017(14) .015(2) -.0072(14)
C20 .055(2) .039(2) .043(2) -.0032(14) .017(2) -.0018(14)
O21 .074(2) .0373(12) .069(2) -.0113(11) .0270(14) -.0124(11)
C22 .077(3) .054(2) .079(3) -.014(2) .022(2) -.029(2)
C23 .040(2) .0345(14) .040(2) .0003(12) .0109(13) -.0021(12)
C24 .051(2) .035(2) .064(2) .0028(14) .019(2) .009(2)
C25 .052(2) .039(2) .077(3) .0062(15) .024(2) .006(2)
C26 .047(2) .043(2) .057(2) -.0004(14) .017(2) -.0021(15)
C27 .055(2) .039(2) .048(2) -.0011(14) .018(2) .0046(14)
C28 .047(2) .0330(14) .044(2) .0028(13) .0097(14) .0017(13)
O29 .063(2) .055(2) .104(2) .0059(13) .048(2) .0074(15)
C30 .076(3) .065(3) .106(4) -.001(2) .052(3) .010(3)
O31 .0530(14) .0573(15) .056(2) -.0184(12) .0137(12) -.0106(12)
C32 .050(2) .058(2) .049(2) -.017(2) .014(2) -.006(2)
C33 .054(2) .098(3) .086(3) -.001(2) .013(2) -.020(3)
C34 .074(3) .084(3) .068(3) -.027(2) .005(2) -.019(2)
C35 .110(4) .063(3) .070(3) -.019(3) .006(3) .011(2)

loop_
_atom_site_label
_atom_site_fract_x
_atom_site_fract_y
_atom_site_fract_z
_atom_site_U_iso_or_equiv
_atom_site_thermal_displace_type
_atom_site_calc_flag
_atom_site_refinement_flags
_atom_site_occupancy
_atom_site_disorder_group
_atom_site_type_symbol
O1 .0177(3) .20786(14) .1112(4) .0791(9) Uani d . 1 . O
O2 .1349(3) .1779(2) .0162(5) .1067(13) Uani d . 1 . O
N3 .0881(3) .2230(2) .0685(4) .0666(9) Uani d . 1 . N
C4 .1182(3) .2984(2) .0782(4) .0502(8) Uani d . 1 . C
C5 .0631(2) .3505(2) .1265(4) .0424(7) Uani d . 1 . C
H5 .005(2) .3370(18) .151(4) .045(9) Uiso d . 1 . H
C6 .0918(2) .4229(2) .1331(4) .0396(7) Uani d . 1 . C
C7 .1736(3) .4381(2) .0917(5) .0598(10) Uani d . 1 . C
H7 .193(3) .487(2) .086(5) .071(12) Uiso d . 1 . H
C8 .2272(3) .3839(2) .0465(6) .0741(13) Uani d . 1 . C
H8 .286(3) .398(2) .026(5) .078(13) Uiso d . 1 . H
C9 .2004(3) .3131(2) .0394(5) .0630(11) Uani d . 1 . C
H9 .240(3) .272(2) .016(5) .072(12) Uiso d . 1 . H
C10 .0372(2) .47878(15) .1905(3) .0362(6) Uani d . 1 . C
N11 .0602(2) .54989(13) .2015(3) .0381(6) Uani d . 1 . N
H11 .103(3) .570(2) .156(4) .058(11) Uiso d . 1 . H
C12 .0003(2) .5857(2) .2789(3) .0376(6) Uani d . 1 . C
C13 -.0604(2) .53370(15) .3068(3) .0377(6) Uani d . 1 . C
N14 -.0364(2) .46743(13) .2517(3) .0392(6) Uani d . 1 . N
C15 .0140(2) .6622(2) .3259(3) .0373(6) Uani d . 1 . C
C16 .0449(2) .7136(2) .2308(4) .0449(8) Uani d . 1 . C
H16 .060(3) .700(2) .130(5) .068(12) Uiso d . 1 . H
C17 .0584(3) .7850(2) .2774(4) .0507(9) Uani d . 1 . C
H17 .081(3) .819(2) .222(5) .057(11) Uiso d . 1 . H
C18 .0402(2) .8063(2) .4206(4) .0435(7) Uani d . 1 . C
C19 .0116(2) .7555(2) .5182(4) .0453(8) Uani d . 1 . C
H19 -.001(2) .7675(19) .624(4) .052(10) Uiso d . 1 . H
C20 -.0026(2) .6844(2) .4691(4) .0449(7) Uani d . 1 . C
H20 -.023(3) .649(2) .538(5) .059(11) Uiso d . 1 . H
O21 .0532(2) .87845(12) .4554(3) .0586(7) Uani d . 1 . O
C22 .0442(3) .9012(2) .6060(5) .0689(12) Uani d . 1 . C
H22A .0561 .9523 .6158 .103 Uiso calc R 1 . H
H22B .0850 .8750 .6775 .103 Uiso calc R 1 . H
H22C -.0147 .8917 .6267 .103 Uiso calc R 1 . H
C23 -.1407(2) .5397(2) .3804(3) .0377(6) Uani d . 1 . C
C24 -.1912(2) .6033(2) .3736(4) .0491(8) Uani d . 1 . C
H24 -.172(3) .645(2) .316(4) .059(11) Uiso d . 1 . H
C25 -.2673(2) .6072(2) .4399(5) .0548(9) Uani d . 1 . C
H25 -.308(3) .651(2) .433(5) .065(11) Uiso d . 1 . H
C26 -.2965(2) .5477(2) .5145(4) .0480(8) Uani d . 1 . C
C27 -.2485(2) .4841(2) .5239(4) .0464(8) Uani d . 1 . C
H27 -.271(2) .4405(19) .577(4) .054(10) Uiso d . 1 . H
C28 -.1711(2) .4809(2) .4571(4) .0411(7) Uani d . 1 . C
H28 -.138(2) .437(2) .464(4) .057(11) Uiso d . 1 . H
O29 -.3729(2) .55830(14) .5768(4) .0709(9) Uani d . 1 . O
C30 -.4066(3) .5004(2) .6562(6) .0789(14) Uani d . 1 . C
H30A -.4615 .5147 .6887 .118 Uiso calc R 1 . H
H30B -.3655 .4882 .7438 .118 Uiso calc R 1 . H
H30C -.4158 .4590 .5902 .118 Uiso calc R 1 . H
O31 .1605(2) .60988(14) -.0279(3) .0549(7) Uani d . 1 . O
H31 .134(3) .590(3) -.115(6) .099(17) Uiso d . 1 . H
C32 .2377(2) .6467(2) -.0661(4) .0516(9) Uani d . 1 . C
C33 .3040(3) .5907(3) -.1044(6) .0787(13) Uani d . 1 . C
H33A .3515 .6147 -.1451 .118 Uiso calc R 1 . H
H33B .2759 .5573 -.1787 .118 Uiso calc R 1 . H
H33C .3266 .5647 -.0135 .118 Uiso calc R 1 . H
C34 .2720(3) .6888(3) .0774(5) .0755(13) Uani d . 1 . C
H34A .3241 .7150 .0607 .113 Uiso calc R 1 . H
H34B .2856 .6557 .1609 .113 Uiso calc R 1 . H
H34C .2278 .7225 .1010 .113 Uiso calc R 1 . H
C35 .2113(4) .6964(2) -.2000(6) .0815(14) Uani d . 1 . C
H35A .2615 .7239 -.2214 .122 Uiso calc R 1 . H
H35B .1662 .7290 -.1758 .122 Uiso calc R 1 . H
H35C .1894 .6681 -.2879 .122 Uiso calc R 1 . H

loop_
_atom_type_symbol
_atom_type_description
_atom_type_scat_dispersion_real
_atom_type_scat_dispersion_imag
_atom_type_scat_source
C C .0033 .0016 'International Tables Vol C Tables 4.2.6.8 and 6.1.1.4'
H H .0000 .0000 'International Tables Vol C Tables 4.2.6.8 and 6.1.1.4'
N N .0061 .0033 'International Tables Vol C Tables 4.2.6.8 and 6.1.1.4'
O O .0106 .0060 'International Tables Vol C Tables 4.2.6.8 and 6.1.1.4'

loop_
_geom_angle_atom_site_label_1
_geom_angle_atom_site_label_2
_geom_angle_atom_site_label_3
_geom_angle
O1 N3 O2 123.1(4)
O1 N3 C4 118.9(3)
O2 N3 C4 118.0(4)
C9 C4 C5 123.8(3)
C9 C4 N3 117.7(3)
C5 C4 N3 118.5(3)
C4 C5 C6 118.2(3)
C4 C5 H5 120(2)
C6 C5 H5 121.5(19)
C7 C6 C5 118.2(3)
C7 C6 C10 122.1(3)
C5 C6 C10 119.6(3)
C8 C7 C6 121.6(4)
C8 C7 H7 118(3)
C6 C7 H7 120(3)
C9 C8 C7 121.0(4)
C9 C8 H8 122(3)
C7 C8 H8 117(3)
C8 C9 C4 117.2(3)
C8 C9 H9 123(2)
C4 C9 H9 120(2)
N14 C10 N11 110.4(2)
N14 C10 C6 125.9(3)
N11 C10 C6 123.4(3)
C10 N11 C12 108.3(3)
C10 N11 H11 125(2)
C12 N11 H11 127(2)
C13 C12 N11 105.2(3)
C13 C12 C15 133.5(3)
N11 C12 C15 121.0(3)
N14 C13 C12 109.6(3)
N14 C13 C23 119.9(3)
C12 C13 C23 130.5(3)
C10 N14 C13 106.4(2)
C20 C15 C16 118.0(3)
C20 C15 C12 120.1(3)
C16 C15 C12 121.9(3)
C15 C16 C17 121.1(3)
C15 C16 H16 121(2)
C17 C16 H16 118(2)
C18 C17 C16 120.1(3)
C18 C17 H17 116(3)
C16 C17 H17 124(3)
O21 C18 C17 116.0(3)
O21 C18 C19 124.4(3)
C17 C18 C19 119.6(3)
C18 C19 C20 119.6(3)
C18 C19 H19 123(2)
C20 C19 H19 117(2)
C15 C20 C19 121.6(3)
C15 C20 H20 119(2)
C19 C20 H20 119(2)
C18 O21 C22 117.8(3)
O21 C22 H22A 109.5
O21 C22 H22B 109.5
H22A C22 H22B 109.5
O21 C22 H22C 109.5
H22A C22 H22C 109.5
H22B C22 H22C 109.5
C28 C23 C24 117.1(3)
C28 C23 C13 120.7(3)
C24 C23 C13 122.2(3)
C25 C24 C23 121.3(3)
C25 C24 H24 121(2)
C23 C24 H24 118(2)
C26 C25 C24 120.4(3)
C26 C25 H25 115(2)
C24 C25 H25 124(2)
O29 C26 C27 125.0(3)
O29 C26 C25 115.0(3)
C27 C26 C25 120.0(3)
C26 C27 C28 119.1(3)
C26 C27 H27 120(2)
C28 C27 H27 121(2)
C23 C28 C27 122.1(3)
C23 C28 H28 119(2)
C27 C28 H28 119(2)
C26 O29 C30 118.6(3)
O29 C30 H30A 109.5
O29 C30 H30B 109.5
H30A C30 H30B 109.5
O29 C30 H30C 109.5
H30A C30 H30C 109.5
H30B C30 H30C 109.5
C32 O31 H31 107(3)
O31 C32 C35 108.9(3)
O31 C32 C33 109.1(3)
C35 C32 C33 111.0(4)
O31 C32 C34 104.5(3)
C35 C32 C34 111.8(4)
C33 C32 C34 111.3(4)
C32 C33 H33A 109.5
C32 C33 H33B 109.5
H33A C33 H33B 109.5
C32 C33 H33C 109.5
H33A C33 H33C 109.5
H33B C33 H33C 109.5
C32 C34 H34A 109.5
C32 C34 H34B 109.5
H34A C34 H34B 109.5
C32 C34 H34C 109.5
H34A C34 H34C 109.5
H34B C34 H34C 109.5
C32 C35 H35A 109.5
C32 C35 H35B 109.5
H35A C35 H35B 109.5
C32 C35 H35C 109.5
H35A C35 H35C 109.5
H35B C35 H35C 109.5

loop_
_geom_bond_atom_site_label_1
_geom_bond_atom_site_label_2
_geom_bond_site_symmetry_2
_geom_bond_distance
_geom_bond_publ_flag
O1 N3 . 1.221(5) ?
O2 N3 . 1.225(4) ?
N3 C4 . 1.463(5) ?
C4 C9 . 1.374(5) ?
C4 C5 . 1.382(4) ?
C5 C6 . 1.403(4) ?
C5 H5 . .98(4) ?
C6 C7 . 1.379(5) ?
C6 C10 . 1.458(4) ?
C7 C8 . 1.385(5) ?
C7 H7 . .95(4) ?
C8 C9 . 1.365(6) ?
C8 H8 . .98(4) ?
C9 H9 . 1.01(4) ?
C10 N14 . 1.329(4) ?
C10 N11 . 1.357(4) ?
N11 C12 . 1.381(4) ?
N11 H11 . .90(4) ?
C12 C13 . 1.379(4) ?
C12 C15 . 1.477(4) ?
C13 N14 . 1.381(4) ?
C13 C23 . 1.470(4) ?
C15 C20 . 1.383(4) ?
C15 C16 . 1.389(4) ?
C16 C17 . 1.384(5) ?
C16 H16 . .98(4) ?
C17 C18 . 1.387(5) ?
C17 H17 . .89(4) ?
C18 O21 . 1.372(4) ?
C18 C19 . 1.381(4) ?
C19 C20 . 1.389(4) ?
C19 H19 . 1.00(4) ?
C20 H20 . .97(4) ?
O21 C22 . 1.419(5) ?
C22 H22A . .96 ?
C22 H22B . .96 ?
C22 H22C . .96 ?
C23 C28 . 1.389(4) ?
C23 C24 . 1.402(4) ?
C24 C25 . 1.373(5) ?
C24 H24 . .99(4) ?
C25 C26 . 1.383(5) ?
C25 H25 . 1.03(4) ?
C26 O29 . 1.371(4) ?
C26 C27 . 1.379(5) ?
C27 C28 . 1.394(4) ?
C27 H27 . 1.01(4) ?
C28 H28 . .95(4) ?
O29 C30 . 1.410(5) ?
C30 H30A . .96 ?
C30 H30B . .96 ?
C30 H30C . .96 ?
O31 C32 . 1.440(4) ?
O31 H31 . .90(5) ?
C32 C35 . 1.510(6) ?
C32 C33 . 1.516(6) ?
C32 C34 . 1.521(5) ?
C33 H33A . .96 ?
C33 H33B . .96 ?
C33 H33C . .96 ?
C34 H34A . .96 ?
C34 H34B . .96 ?
C34 H34C . .96 ?
C35 H35A . .96 ?
C35 H35B . .96 ?
C35 H35C . .96 ?

loop_
_geom_hbond_atom_site_label_D
_geom_hbond_atom_site_label_H
_geom_hbond_atom_site_label_A
_geom_hbond_site_symmetry_A
_geom_hbond_distance_DH
_geom_hbond_distance_HA
_geom_hbond_distance_DA
_geom_hbond_angle_DHA
_geom_hbond_publ_flag
N11 H11 O31 . .90(4) 2.08(4) 2.915(4) 155(3) yes
O31 H31 N14 3_565 .90(4) 2.09(6) 2.930(4) 156(5) yes

loop_
_cod_related_entry_id
_cod_related_entry_database
_cod_related_entry_code
1 ChemSpider 21135661
